data_4130614
loop_
_publ_author_name
'Drover, Marcus W.'
'Love, Jennifer A.'
'Schafer, Laurel L.'

_publ_section_title
;
 Toward anti-Markovnikov 1-Alkyne O-Phosphoramidation: Exploiting
 Metal-Ligand Cooperativity in a 1,3-N,O-Chelated Cp*Ir(III) Complex.
;
_journal_issue 27
_journal_name_full 'Journal of the American Chemical Society'
_journal_page_first 8396
_journal_page_last 8399
_journal_paper_doi 10.1021/jacs.6b05143
_journal_volume 138
_journal_year 2016
_chemical_formula_moiety 'C32 H12 B F24, C22 H34 N O3 P Rh, C H2 Cl2'
_chemical_formula_sum 'C55 H48 B Cl2 F24 N O3 P Rh'
_chemical_formula_weight 1442.53
_chemical_name_systematic pentamethylcyclopentadienylrhodium(III)phosphoramidatebarf
_space_group_crystal_system orthorhombic
_space_group_IT_number 33
_space_group_name_Hall 'P 2c -2n'
_space_group_name_H-M_alt 'P n a 21'
_atom_sites_solution_hydrogens geom
_audit_creation_date 2016-01-13
_audit_creation_method
;
Olex2 1.2
(compiled 2015.09.30 svn.r3233 for OlexSys, GUI svn.r5103)
;
_cell_angle_alpha 90
_cell_angle_beta 90
_cell_angle_gamma 90
_cell_formula_units_Z 4
_cell_length_a 23.0081(10)
_cell_length_b 20.1658(8)
_cell_length_c 12.8557(6)
_cell_measurement_reflns_used 9934
_cell_measurement_temperature 90
_cell_measurement_theta_max 28.91
_cell_measurement_theta_min 2.38
_cell_volume 5964.7(4)
_computing_cell_refinement 'SAINT v8.34A (Bruker, 2013)'
_computing_data_reduction 'SAINT v8.34A (Bruker, 2013)'
_computing_molecular_graphics 'Olex2 (Dolomanov et al., 2009)'
_computing_publication_material 'Olex2 (Dolomanov et al., 2009)'
_computing_structure_refinement 'XL (Sheldrick, 2008)'
_computing_structure_solution 'XT (Sheldrick, 2015)'
_diffrn_ambient_temperature 90
_diffrn_detector 'Bruker APEX2 area detector'
_diffrn_detector_area_resol_mean 7.9
_diffrn_detector_type 'Bruker-Nonius APEXII CCD area detector'
_diffrn_measured_fraction_theta_full 1.000
_diffrn_measured_fraction_theta_max 0.996
_diffrn_measurement_device 'Bruker-Nonius APEXII CCD area detector and D8 diffractometer'
_diffrn_measurement_device_type 'Bruker APEX-II CCD'
_diffrn_measurement_method '\f and \w scans'
_diffrn_radiation_monochromator 'mirror optics'
_diffrn_radiation_probe x-ray
_diffrn_radiation_type MoK\a
_diffrn_radiation_wavelength 0.71073
_diffrn_reflns_av_R_equivalents 0.0367
_diffrn_reflns_av_unetI/netI 0.0488
_diffrn_reflns_Laue_measured_fraction_full 1.000
_diffrn_reflns_Laue_measured_fraction_max 0.996
_diffrn_reflns_limit_h_max 31
_diffrn_reflns_limit_h_min -31
_diffrn_reflns_limit_k_max 27
_diffrn_reflns_limit_k_min -21
_diffrn_reflns_limit_l_max 17
_diffrn_reflns_limit_l_min -14
_diffrn_reflns_number 37287
_diffrn_reflns_point_group_measured_fraction_full 0.965
_diffrn_reflns_point_group_measured_fraction_max 0.939
_diffrn_reflns_theta_full 26.000
_diffrn_reflns_theta_max 29.155
_diffrn_reflns_theta_min 1.879
_diffrn_source 'microfocus sealed X-ray tube'
_diffrn_source_type 'Incoatec I\ms'
_diffrn_standards_number 0
_exptl_absorpt_coefficient_mu 0.522
_exptl_absorpt_correction_T_max 0.9393
_exptl_absorpt_correction_T_min 0.8607
_exptl_absorpt_correction_type multi-scan
_exptl_absorpt_process_details
;
SADABS-2014/5 (Bruker,2014/5) was used for absorption correction.
wR2(int) was 0.0542 before and 0.0477 after correction.
The Ratio of minimum to maximum transmission is 0.9163.
The \l/2 correction factor is 0.00150.
;
_exptl_crystal_colour 'clear red'
_exptl_crystal_colour_lustre clear
_exptl_crystal_colour_primary red
_exptl_crystal_density_diffrn 1.606
_exptl_crystal_description rod
_exptl_crystal_F_000 2896
_exptl_crystal_size_max 0.63
_exptl_crystal_size_mid 0.12
_exptl_crystal_size_min 0.11
_refine_diff_density_max 1.650
_refine_diff_density_min -0.941
_refine_diff_density_rms 0.106
_refine_ls_abs_structure_details
;
 Flack x determined using 5148 quotients [(I+)-(I-)]/[(I+)+(I-)]
 (Parsons, Flack and Wagner, Acta Cryst. B69 (2013) 249-259).
;
_refine_ls_abs_structure_Flack -0.011(9)
_refine_ls_extinction_method none
_refine_ls_goodness_of_fit_ref 0.980
_refine_ls_hydrogen_treatment constr
_refine_ls_matrix_type full
_refine_ls_number_parameters 850
_refine_ls_number_reflns 15124
_refine_ls_number_restraints 823
_refine_ls_restrained_S_all 0.990
_refine_ls_R_factor_all 0.0522
_refine_ls_R_factor_gt 0.0411
_refine_ls_shift/su_max 0.001
_refine_ls_shift/su_mean 0.000
_refine_ls_structure_factor_coef Fsqd
_refine_ls_weighting_details 'w=1/[\s^2^(Fo^2^)+(0.0641P)^2^+3.6563P] where P=(Fo^2^+2Fc^2^)/3'
_refine_ls_weighting_scheme calc
_refine_ls_wR_factor_gt 0.0984
_refine_ls_wR_factor_ref 0.1085
_reflns_Friedel_coverage 0.809
_reflns_Friedel_fraction_full 0.926
_reflns_Friedel_fraction_max 0.878
_reflns_number_gt 13080
_reflns_number_total 15124
_reflns_threshold_expression 'I > 2\s(I)'
_cod_data_source_file ja6b05143_si_002.cif
_cod_data_source_block final
_cod_depositor_comments
;
The following automatic conversions were performed:

data item '_diffrn_radiation_probe' value 'X-ray' was changed to
'x-ray' in accordance with the
/home/saulius/struct/COD-crude-data/automatic-downloads/DataCite-retrospective/ACS/depositions/lib/dictionaries/cif_core.dic
dictionary named 'cif_core.dic' version 2.4.2 last updated on
2011-04-26.

Automatic conversion script
Id: cif_fix_values 6909 2019-04-08 15:41:33Z antanas 
;
_cod_database_code 4130614
_shelx_space_group_comment
;
The symmetry employed for this shelxl refinement is uniquely defined
by the following loop, which should always be used as a source of
symmetry information in preference to the above space-group names.
They are only intended as comments.
;
_olex2_refinement_description
;
1. Fixed Uiso
 At 1.2 times of:
  All C(H) groups, All C(H,H) groups
 At 1.5 times of:
  All C(H,H,H) groups
2. Rigid body (RIGU) restrains
 All non-hydrogen atoms
 with sigma for 1-2 distances of 0.004 and sigma for 1-3 distances of 0.004
3. Others
 Sof(C21B)=Sof(H21C)=Sof(H21D)=Sof(C22)=Sof(H22A)=Sof(H22B)=Sof(H22C)=1-FVAR(1)
 Sof(C21)=Sof(H21A)=Sof(H21B)=Sof(C22B)=Sof(H22D)=Sof(H22E)=Sof(H22F)=FVAR(1)
 Sof(F22)=Sof(F24)=Sof(F26)=1-FVAR(2)
 Sof(F23)=Sof(F25)=Sof(F27)=FVAR(2)
4.a Secondary CH2 refined with riding coordinates:
 C19(H19A,H19B), C21(H21A,H21B), C21B(H21C,H21D), C56(H56A,H56B)
4.b Aromatic/amide H refined with riding coordinates:
 C24(H24), C26(H26), C28(H28), C32(H32), C34(H34), C36(H36), C41(H41),
 C43(H43), C45(H45), C49(H49), C51(H51), C53(H53), C13(H13), C14(H14), C15(H15)
4.c Idealised Me refined as rotating group:
 C6(H6A,H6B,H6C), C7(H7A,H7B,H7C), C8(H8A,H8B,H8C), C9(H9A,H9B,H9C), C10(H10A,
 H10B,H10C), C17(H17A,H17B,H17C), C18(H18A,H18B,H18C), C20(H20A,H20B,H20C),
 C22(H22A,H22B,H22C), C22B(H22D,H22E,H22F)
;
_shelx_shelxl_version_number 2014/7
_olex2_submission_special_instructions 'No special instructions were received'

loop_
_space_group_symop_operation_xyz
'x, y, z'
'-x, -y, z+1/2'
'x+1/2, -y+1/2, z'
'-x+1/2, y+1/2, z+1/2'

loop_
_atom_site_label
_atom_site_type_symbol
_atom_site_fract_x
_atom_site_fract_y
_atom_site_fract_z
_atom_site_U_iso_or_equiv
_atom_site_adp_type
_atom_site_occupancy
_atom_site_site_symmetry_order
_atom_site_calc_flag
_atom_site_refinement_flags_posn
_atom_site_refinement_flags_adp
_atom_site_refinement_flags_occupancy
_atom_site_disorder_assembly
_atom_site_disorder_group
F1 F 0.3834(3) 0.45183(16) 1.0012(3) 0.0626(14) Uani 1 1 d . U . . .
F2 F 0.44851(14) 0.38727(19) 1.0625(4) 0.0544(11) Uani 1 1 d . U . . .
F3 F 0.36597(17) 0.39401(18) 1.1349(3) 0.0419(9) Uani 1 1 d . U . . .
F4 F 0.3172(3) 0.11274(17) 0.9336(3) 0.0732(16) Uani 1 1 d . U . . .
F5 F 0.26819(15) 0.16504(18) 1.0488(4) 0.0563(13) Uani 1 1 d . U . . .
F6 F 0.35619(13) 0.14264(15) 1.0758(3) 0.0381(8) Uani 1 1 d . U . . .
F7 F 0.54765(14) 0.49688(14) 0.6997(3) 0.0343(8) Uani 1 1 d . U . . .
F8 F 0.57261(12) 0.42602(16) 0.5837(3) 0.0354(8) Uani 1 1 d . U . . .
F9 F 0.54929(12) 0.39286(14) 0.7376(3) 0.0265(6) Uani 1 1 d . U . . .
F10 F 0.40166(16) 0.57525(17) 0.4422(3) 0.0426(9) Uani 1 1 d . U . . .
F11 F 0.35233(16) 0.49789(17) 0.3687(3) 0.0369(8) Uani 1 1 d . U . . .
F12 F 0.31732(15) 0.54931(17) 0.5002(3) 0.0385(8) Uani 1 1 d . U . . .
F13 F 0.36313(15) 0.22284(15) 0.2796(2) 0.0301(7) Uani 1 1 d . U . . .
F14 F 0.30169(14) 0.14922(16) 0.3285(2) 0.0311(7) Uani 1 1 d . U . . .
F15 F 0.38902(16) 0.12007(17) 0.2908(2) 0.0367(8) Uani 1 1 d . U . . .
F16 F 0.50500(12) 0.06645(14) 0.5833(2) 0.0274(7) Uani 1 1 d . U . . .
F17 F 0.51083(12) 0.13605(14) 0.7101(2) 0.0245(6) Uani 1 1 d . U . . .
F18 F 0.44610(12) 0.05957(13) 0.7128(2) 0.0244(6) Uani 1 1 d . U . . .
F19 F 0.0909(2) 0.2767(3) 0.5013(4) 0.0729(15) Uani 1 1 d . U . . .
F20 F 0.0977(2) 0.2199(2) 0.6371(3) 0.0602(13) Uani 1 1 d . U . . .
F21 F 0.15272(19) 0.2002(3) 0.5086(5) 0.0850(19) Uani 1 1 d . U . . .
F22 F 0.1224(6) 0.4896(7) 0.6749(16) 0.066(5) Uani 0.371(14) 1 d . U P A 2
F23 F 0.1746(7) 0.5114(4) 0.6551(6) 0.078(4) Uani 0.629(14) 1 d . U P A 1
F24 F 0.2085(6) 0.5190(6) 0.6880(17) 0.062(4) Uani 0.371(14) 1 d . U P A 2
F25 F 0.1984(4) 0.4878(5) 0.8082(8) 0.053(3) Uani 0.629(14) 1 d . U P A 1
F26 F 0.1698(10) 0.4782(9) 0.8152(11) 0.062(5) Uani 0.371(14) 1 d . U P A 2
F27 F 0.1152(3) 0.4638(4) 0.7590(9) 0.062(3) Uani 0.629(14) 1 d . U P A 1
C23 C 0.38009(18) 0.3711(2) 0.6315(3) 0.0118(7) Uani 1 1 d . U . . .
C24 C 0.35926(16) 0.42040(18) 0.5650(4) 0.0141(7) Uani 1 1 d . U . . .
H24 H 0.3203 0.4176 0.5411 0.017 Uiso 1 1 calc R . . . .
C25 C 0.3933(2) 0.4736(2) 0.5324(3) 0.0148(8) Uani 1 1 d . U . . .
C26 C 0.45053(17) 0.48013(18) 0.5651(4) 0.0168(7) Uani 1 1 d . U . . .
H26 H 0.4736 0.5169 0.5445 0.020 Uiso 1 1 calc R . . . .
C27 C 0.47278(19) 0.4305(2) 0.6292(4) 0.0150(8) Uani 1 1 d . U . . .
C28 C 0.43891(18) 0.3776(2) 0.6615(3) 0.0134(8) Uani 1 1 d . U . . .
H28 H 0.4557 0.3447 0.7051 0.016 Uiso 1 1 calc R . . . .
C29 C 0.5352(2) 0.4362(2) 0.6634(4) 0.0214(9) Uani 1 1 d . U . . .
C30 C 0.3665(2) 0.5241(2) 0.4616(4) 0.0214(9) Uani 1 1 d . U . . .
C32 C 0.40652(18) 0.2002(2) 0.6516(4) 0.0137(8) Uani 1 1 d . U . . .
H32 H 0.4181 0.2069 0.7218 0.016 Uiso 1 1 calc R . . . .
C33 C 0.43106(18) 0.1482(2) 0.5959(3) 0.0127(8) Uani 1 1 d . U . . .
C34 C 0.41526(19) 0.1364(2) 0.4937(4) 0.0153(8) Uani 1 1 d . U . . .
H34 H 0.4315 0.1003 0.4560 0.018 Uiso 1 1 calc R . . . .
C35 C 0.3752(2) 0.1786(2) 0.4477(3) 0.0156(8) Uani 1 1 d . U . . .
C36 C 0.35094(19) 0.2317(2) 0.5043(4) 0.0141(8) Uani 1 1 d . U . . .
H36 H 0.3241 0.2604 0.4707 0.017 Uiso 1 1 calc R . . . .
C37 C 0.36510(18) 0.2434(2) 0.6077(3) 0.0111(8) Uani 1 1 d . U . . .
C38 C 0.47307(19) 0.1028(2) 0.6492(4) 0.0171(8) Uani 1 1 d . U . . .
C39 C 0.3579(2) 0.1677(2) 0.3374(4) 0.0208(9) Uani 1 1 d . U . . .
C40 C 0.34858(17) 0.2966(2) 0.7992(3) 0.0114(7) Uani 1 1 d . U . . .
C41 C 0.36714(18) 0.3469(2) 0.8666(3) 0.0132(8) Uani 1 1 d . U . . .
H41 H 0.3780 0.3886 0.8383 0.016 Uiso 1 1 calc R . . . .
C42 C 0.37010(19) 0.3378(2) 0.9734(4) 0.0155(8) Uani 1 1 d . U . . .
C43 C 0.35637(19) 0.2771(2) 1.0187(3) 0.0150(8) Uani 1 1 d . U . . .
H43 H 0.3600 0.2702 1.0915 0.018 Uiso 1 1 calc R . . . .
C44 C 0.33721(18) 0.2269(2) 0.9530(3) 0.0134(8) Uani 1 1 d . U . . .
C45 C 0.33256(18) 0.2366(2) 0.8465(3) 0.0131(8) Uani 1 1 d . U . . .
H45 H 0.3181 0.2016 0.8044 0.016 Uiso 1 1 calc R . . . .
C46 C 0.3197(2) 0.1613(2) 1.0011(4) 0.0201(9) Uani 1 1 d . U . . .
C47 C 0.3920(2) 0.3923(2) 1.0423(4) 0.0211(9) Uani 1 1 d . U . . .
C48 C 0.27173(18) 0.3234(2) 0.6580(3) 0.0136(8) Uani 1 1 d . U . . .
C49 C 0.23107(19) 0.2796(2) 0.6156(3) 0.0152(8) Uani 1 1 d . U . . .
H49 H 0.2436 0.2373 0.5920 0.018 Uiso 1 1 calc R . . . .
C50 C 0.1722(2) 0.2967(2) 0.6072(4) 0.0205(9) Uani 1 1 d . U . . .
C51 C 0.1517(2) 0.3571(3) 0.6403(4) 0.0230(10) Uani 1 1 d . U . . .
H51 H 0.1119 0.3687 0.6327 0.028 Uiso 1 1 calc R . . . .
C52 C 0.1913(2) 0.4009(2) 0.6856(4) 0.0199(9) Uani 1 1 d . U . . .
C53 C 0.24952(18) 0.3844(2) 0.6941(4) 0.0150(8) Uani 1 1 d . U . . .
H53 H 0.2754 0.4152 0.7254 0.018 Uiso 1 1 calc R . . . .
C54 C 0.1712(2) 0.4687(3) 0.7210(5) 0.0284(11) Uani 1 1 d . U . . .
C55 C 0.1300(2) 0.2474(3) 0.5640(5) 0.0292(10) Uani 1 1 d . U . . .
B1 B 0.3412(2) 0.3079(2) 0.6733(4) 0.0111(8) Uani 1 1 d . U . . .
Rh1 Rh 0.08850(2) 0.29228(2) 0.06823(3) 0.01334(7) Uani 1 1 d . U . . .
P1 P 0.07014(5) 0.22880(6) 0.24697(9) 0.0170(2) Uani 1 1 d . U . . .
O1 O 0.04843(17) 0.20973(17) 0.1389(3) 0.0256(8) Uani 1 1 d . U . . .
O2 O 0.10623(17) 0.17179(17) 0.2975(3) 0.0273(8) Uani 1 1 d . U . . .
O3 O 0.02244(15) 0.24296(16) 0.3300(3) 0.0205(7) Uani 1 1 d . U . . .
N1 N 0.10498(18) 0.29623(18) 0.2209(3) 0.0155(8) Uani 1 1 d . U . . .
C1 C 0.0478(2) 0.3538(2) -0.0442(4) 0.0181(9) Uani 1 1 d . U . . .
C2 C 0.06178(19) 0.2908(2) -0.0922(3) 0.0156(8) Uani 1 1 d . U . . .
C3 C 0.1231(2) 0.2824(2) -0.0854(4) 0.0164(9) Uani 1 1 d . U . . .
C4 C 0.14757(19) 0.3407(2) -0.0346(3) 0.0153(8) Uani 1 1 d . U . . .
C5 C 0.1016(2) 0.3841(2) -0.0098(4) 0.0175(9) Uani 1 1 d . U . . .
C6 C 0.1073(2) 0.4506(2) 0.0421(4) 0.0265(11) Uani 1 1 d . U . . .
H6A H 0.0698 0.4635 0.0719 0.040 Uiso 1 1 calc GR . . . .
H6B H 0.1194 0.4837 -0.0093 0.040 Uiso 1 1 calc GR . . . .
H6C H 0.1365 0.4479 0.0975 0.040 Uiso 1 1 calc GR . . . .
C7 C -0.0116(2) 0.3823(3) -0.0316(5) 0.0300(11) Uani 1 1 d . U . . .
H7A H -0.0405 0.3466 -0.0351 0.045 Uiso 1 1 calc GR . . . .
H7B H -0.0190 0.4143 -0.0873 0.045 Uiso 1 1 calc GR . . . .
H7C H -0.0145 0.4046 0.0359 0.045 Uiso 1 1 calc GR . . . .
C8 C 0.0194(2) 0.2413(2) -0.1349(4) 0.0230(10) Uani 1 1 d . U . . .
H8A H 0.0316 0.1965 -0.1152 0.034 Uiso 1 1 calc GR . . . .
H8B H 0.0183 0.2449 -0.2109 0.034 Uiso 1 1 calc GR . . . .
H8C H -0.0193 0.2502 -0.1065 0.034 Uiso 1 1 calc GR . . . .
C9 C 0.1576(2) 0.2245(2) -0.1244(4) 0.0221(10) Uani 1 1 d . U . . .
H9A H 0.1818 0.2071 -0.0679 0.033 Uiso 1 1 calc GR . . . .
H9B H 0.1825 0.2388 -0.1820 0.033 Uiso 1 1 calc GR . . . .
H9C H 0.1310 0.1898 -0.1487 0.033 Uiso 1 1 calc GR . . . .
C10 C 0.2111(2) 0.3514(3) -0.0144(4) 0.0232(10) Uani 1 1 d . U . . .
H10A H 0.2161 0.3745 0.0521 0.035 Uiso 1 1 calc GR . . . .
H10B H 0.2277 0.3784 -0.0705 0.035 Uiso 1 1 calc GR . . . .
H10C H 0.2310 0.3085 -0.0118 0.035 Uiso 1 1 calc GR . . . .
C11 C 0.1334(2) 0.3452(2) 0.2817(3) 0.0159(8) Uani 1 1 d . U . . .
C12 C 0.1015(2) 0.3990(2) 0.3206(4) 0.0201(9) Uani 1 1 d . U . . .
C13 C 0.1312(3) 0.4485(3) 0.3756(4) 0.0287(11) Uani 1 1 d . U . . .
H13 H 0.1102 0.4850 0.4031 0.034 Uiso 1 1 calc R . . . .
C14 C 0.1903(3) 0.4450(3) 0.3904(5) 0.0341(13) Uani 1 1 d . U . . .
H14 H 0.2096 0.4789 0.4283 0.041 Uiso 1 1 calc R . . . .
C15 C 0.2218(2) 0.3924(3) 0.3503(4) 0.0312(12) Uani 1 1 d . U . . .
H15 H 0.2628 0.3909 0.3593 0.037 Uiso 1 1 calc R . . . .
C16 C 0.1937(2) 0.3415(2) 0.2967(4) 0.0221(10) Uani 1 1 d . U . . .
C17 C 0.2282(2) 0.2831(3) 0.2568(5) 0.0318(12) Uani 1 1 d . U . . .
H17A H 0.2696 0.2946 0.2553 0.048 Uiso 1 1 calc GR . . . .
H17B H 0.2152 0.2719 0.1864 0.048 Uiso 1 1 calc GR . . . .
H17C H 0.2222 0.2450 0.3028 0.048 Uiso 1 1 calc GR . . . .
C18 C 0.0374(2) 0.4040(2) 0.3043(4) 0.0253(10) Uani 1 1 d . U . . .
H18A H 0.0177 0.3697 0.3453 0.038 Uiso 1 1 calc GR . . . .
H18B H 0.0285 0.3976 0.2304 0.038 Uiso 1 1 calc GR . . . .
H18C H 0.0239 0.4478 0.3265 0.038 Uiso 1 1 calc GR . . . .
C19 C -0.0039(2) 0.1926(2) 0.3974(4) 0.0244(10) Uani 1 1 d . U . . .
H19A H -0.0268 0.2148 0.4525 0.029 Uiso 1 1 calc R . . . .
H19B H 0.0273 0.1666 0.4314 0.029 Uiso 1 1 calc R . . . .
C20 C -0.0425(3) 0.1468(3) 0.3374(5) 0.0331(12) Uani 1 1 d . U . . .
H20A H -0.0199 0.1250 0.2826 0.050 Uiso 1 1 calc GR . . . .
H20B H -0.0743 0.1723 0.3060 0.050 Uiso 1 1 calc GR . . . .
H20C H -0.0586 0.1133 0.3844 0.050 Uiso 1 1 calc GR . . . .
C21 C 0.143(2) 0.130(2) 0.217(4) 0.023(7) Uani 0.24(6) 1 d . U P B 1
H21A H 0.1194 0.1166 0.1568 0.028 Uiso 0.24(6) 1 calc R . P B 1
H21B H 0.1773 0.1552 0.1927 0.028 Uiso 0.24(6) 1 calc R . P B 1
C21B C 0.1405(9) 0.1234(8) 0.2425(18) 0.051(5) Uani 0.76(6) 1 d . U P B 2
H21C H 0.1276 0.1216 0.1690 0.061 Uiso 0.76(6) 1 calc R . P B 2
H21D H 0.1818 0.1372 0.2433 0.061 Uiso 0.76(6) 1 calc R . P B 2
C22 C 0.1354(12) 0.0589(6) 0.2876(12) 0.051(4) Uani 0.76(6) 1 d . U P B 2
H22A H 0.0979 0.0395 0.2684 0.076 Uiso 0.76(6) 1 calc GR . P B 2
H22B H 0.1380 0.0624 0.3635 0.076 Uiso 0.76(6) 1 calc GR . P B 2
H22C H 0.1669 0.0306 0.2619 0.076 Uiso 0.76(6) 1 calc GR . P B 2
C22B C 0.162(3) 0.070(2) 0.277(4) 0.048(10) Uani 0.24(6) 1 d . U P B 1
H22D H 0.1907 0.0452 0.2357 0.072 Uiso 0.24(6) 1 calc GR . P B 1
H22E H 0.1285 0.0421 0.2915 0.072 Uiso 0.24(6) 1 calc GR . P B 1
H22F H 0.1801 0.0842 0.3425 0.072 Uiso 0.24(6) 1 calc GR . P B 1
Cl1 Cl 0.23677(16) 0.10307(13) 0.7278(2) 0.1069(12) Uani 1 1 d . U . . .
Cl2 Cl 0.25011(11) 0.04190(14) 0.52371(19) 0.0797(7) Uani 1 1 d . U . . .
C56 C 0.2195(3) 0.0385(4) 0.6479(6) 0.0512(18) Uani 1 1 d . U . . .
H56A H 0.1767 0.0366 0.6407 0.061 Uiso 1 1 calc R . . . .
H56B H 0.2321 -0.0032 0.6817 0.061 Uiso 1 1 calc R . . . .

loop_
_atom_site_aniso_label
_atom_site_aniso_U_11
_atom_site_aniso_U_22
_atom_site_aniso_U_33
_atom_site_aniso_U_23
_atom_site_aniso_U_13
_atom_site_aniso_U_12
F1 0.140(4) 0.0141(15) 0.034(2) -0.0057(14) -0.036(2) -0.005(2)
F2 0.0325(15) 0.062(2) 0.068(3) -0.043(2) -0.011(2) -0.0094(15)
F3 0.061(2) 0.042(2) 0.0229(16) -0.0187(14) 0.0079(16) -0.0175(17)
F4 0.177(5) 0.0204(17) 0.0220(18) 0.0012(14) 0.002(3) -0.032(2)
F5 0.0332(16) 0.0440(19) 0.092(4) 0.041(2) 0.020(2) -0.0012(14)
F6 0.0386(15) 0.0316(15) 0.0440(19) 0.0254(17) -0.0120(18) -0.0064(12)
F7 0.0350(17) 0.0208(14) 0.047(2) -0.0008(14) -0.0154(15) -0.0110(12)
F8 0.0197(12) 0.0456(17) 0.041(2) 0.0086(16) 0.0052(14) -0.0062(12)
F9 0.0198(13) 0.0249(14) 0.0346(17) 0.0123(12) -0.0075(13) -0.0067(11)
F10 0.046(2) 0.0298(17) 0.052(2) 0.0302(16) -0.0089(17) -0.0084(15)
F11 0.052(2) 0.0379(17) 0.0210(16) 0.0098(13) -0.0099(15) 0.0063(15)
F12 0.0399(18) 0.0360(17) 0.0394(19) 0.0183(15) 0.0080(15) 0.0212(15)
F13 0.050(2) 0.0280(15) 0.0123(13) 0.0036(12) -0.0003(14) 0.0016(14)
F14 0.0363(16) 0.0339(16) 0.0232(16) -0.0047(13) -0.0124(13) -0.0006(13)
F15 0.0519(19) 0.0417(18) 0.0167(15) -0.0127(13) -0.0087(14) 0.0248(16)
F16 0.0264(13) 0.0316(14) 0.0243(17) -0.0094(13) -0.0029(13) 0.0146(11)
F17 0.0207(13) 0.0247(14) 0.0281(16) -0.0068(12) -0.0098(12) 0.0033(11)
F18 0.0291(14) 0.0193(13) 0.0247(15) 0.0079(11) -0.0044(12) 0.0026(11)
F19 0.073(3) 0.072(3) 0.074(3) 0.018(3) -0.051(3) -0.037(2)
F20 0.076(3) 0.067(3) 0.037(2) -0.0020(19) 0.003(2) -0.052(2)
F21 0.044(2) 0.107(4) 0.104(4) -0.081(3) 0.011(2) -0.034(2)
F22 0.051(6) 0.044(7) 0.104(12) -0.032(7) -0.042(7) 0.030(5)
F23 0.177(12) 0.027(4) 0.031(4) 0.013(3) 0.035(5) 0.044(5)
F24 0.047(6) 0.027(5) 0.112(12) -0.010(6) 0.023(7) 0.005(4)
F25 0.051(4) 0.042(4) 0.066(5) -0.029(4) -0.024(4) 0.023(4)
F26 0.121(14) 0.041(7) 0.024(5) -0.003(4) 0.012(6) 0.028(9)
F27 0.036(3) 0.044(4) 0.107(8) -0.029(4) 0.026(4) 0.008(3)
C23 0.0181(18) 0.0098(16) 0.0075(17) -0.0019(14) 0.0010(15) -0.0023(14)
C24 0.0170(15) 0.0157(16) 0.0098(17) 0.0026(19) 0.000(2) -0.0011(13)
C25 0.0227(19) 0.0113(17) 0.0104(17) 0.0019(14) 0.0017(16) 0.0004(15)
C26 0.0211(17) 0.0126(15) 0.0167(19) 0.002(2) 0.001(2) -0.0033(13)
C27 0.0175(18) 0.0120(17) 0.015(2) 0.0004(15) -0.0027(16) -0.0033(15)
C28 0.0171(18) 0.0110(17) 0.0122(19) 0.0012(15) -0.0022(16) -0.0013(14)
C29 0.020(2) 0.018(2) 0.026(2) 0.0041(17) -0.0010(18) -0.0079(16)
C30 0.030(2) 0.017(2) 0.017(2) 0.0101(17) 0.0020(18) 0.0018(17)
C32 0.0141(18) 0.0134(18) 0.014(2) 0.0003(15) -0.0005(16) -0.0020(14)
C33 0.0144(16) 0.0136(17) 0.010(2) 0.0016(13) 0.0003(14) -0.0011(14)
C34 0.0188(19) 0.0142(19) 0.013(2) -0.0008(15) 0.0013(16) -0.0002(16)
C35 0.021(2) 0.0161(19) 0.0100(19) 0.0003(15) 0.0022(16) -0.0003(16)
C36 0.018(2) 0.0150(19) 0.0098(19) 0.0003(15) -0.0017(16) 0.0003(16)
C37 0.0133(18) 0.0083(17) 0.0115(18) 0.0012(14) 0.0014(15) -0.0028(14)
C38 0.0198(19) 0.0173(19) 0.014(2) -0.0035(16) -0.0025(17) 0.0018(15)
C39 0.031(2) 0.021(2) 0.011(2) -0.0035(16) -0.0025(18) 0.0061(17)
C40 0.0119(17) 0.0106(17) 0.0118(18) -0.0006(14) 0.0006(14) 0.0007(14)
C41 0.0148(18) 0.0097(17) 0.0151(19) 0.0011(15) -0.0021(16) -0.0012(14)
C42 0.0154(19) 0.0155(18) 0.016(2) -0.0033(15) -0.0029(16) -0.0020(15)
C43 0.0191(19) 0.0174(19) 0.0084(19) -0.0024(15) -0.0024(16) 0.0007(15)
C44 0.0153(18) 0.0113(16) 0.0135(19) 0.0013(15) -0.0002(16) -0.0006(14)
C45 0.017(2) 0.0106(18) 0.0118(19) 0.0000(14) 0.0005(16) -0.0021(15)
C46 0.027(2) 0.0153(19) 0.019(2) 0.0037(16) -0.0023(18) -0.0065(17)
C47 0.033(2) 0.0156(19) 0.015(2) -0.0028(15) -0.0045(17) -0.0054(17)
C48 0.0175(18) 0.0122(18) 0.0110(19) 0.0022(15) -0.0015(16) -0.0027(15)
C49 0.0190(19) 0.019(2) 0.0072(19) -0.0011(15) 0.0006(16) -0.0057(16)
C50 0.019(2) 0.030(2) 0.0117(18) -0.0003(17) -0.0024(16) -0.0097(17)
C51 0.0154(19) 0.035(2) 0.019(2) -0.0002(19) -0.0031(18) 0.0006(18)
C52 0.020(2) 0.021(2) 0.019(2) -0.0020(17) -0.0032(17) 0.0041(16)
C53 0.0158(18) 0.0133(18) 0.016(2) -0.0034(16) -0.0025(16) -0.0012(14)
C54 0.027(2) 0.027(2) 0.031(3) -0.0053(19) -0.002(2) 0.0089(19)
C55 0.024(2) 0.042(2) 0.021(2) -0.004(2) -0.004(2) -0.0179(18)
B1 0.0158(19) 0.0084(18) 0.0090(19) -0.0007(15) -0.0018(16) -0.0025(15)
Rh1 0.01720(13) 0.01347(12) 0.00934(13) -0.00004(15) -0.00024(16) -0.00237(11)
P1 0.0268(6) 0.0129(5) 0.0113(5) 0.0002(4) -0.0002(5) -0.0053(4)
O1 0.041(2) 0.0223(16) 0.0136(15) 0.0009(13) -0.0025(15) -0.0144(15)
O2 0.0393(19) 0.0172(16) 0.0254(19) 0.0050(14) -0.0002(16) 0.0030(14)
O3 0.0288(17) 0.0172(15) 0.0155(16) 0.0021(13) 0.0024(14) -0.0069(13)
N1 0.0226(19) 0.0142(17) 0.0097(17) 0.0004(13) 0.0006(15) -0.0029(14)
C1 0.022(2) 0.019(2) 0.013(2) 0.0025(16) 0.0015(17) 0.0030(16)
C2 0.018(2) 0.0168(19) 0.012(2) 0.0026(16) -0.0013(16) 0.0017(16)
C3 0.020(2) 0.0146(19) 0.014(2) 0.0029(16) -0.0010(17) 0.0020(16)
C4 0.0191(19) 0.0174(19) 0.0094(19) 0.0028(15) 0.0013(16) -0.0013(15)
C5 0.023(2) 0.0142(18) 0.015(2) 0.0018(16) 0.0026(17) -0.0009(15)
C6 0.037(3) 0.016(2) 0.027(3) -0.0022(17) 0.009(2) -0.0012(18)
C7 0.028(2) 0.031(3) 0.031(3) -0.004(2) -0.001(2) 0.010(2)
C8 0.024(2) 0.024(2) 0.021(2) -0.0023(19) -0.006(2) -0.0007(18)
C9 0.027(2) 0.021(2) 0.018(2) -0.0011(18) 0.0036(19) 0.0036(18)
C10 0.018(2) 0.027(2) 0.025(3) 0.002(2) 0.0026(19) -0.0049(18)
C11 0.024(2) 0.0153(18) 0.0082(18) 0.0022(15) -0.0008(16) -0.0052(16)
C12 0.030(2) 0.017(2) 0.013(2) 0.0005(16) 0.0026(18) -0.0048(17)
C13 0.047(3) 0.016(2) 0.023(3) -0.0046(19) -0.001(2) -0.005(2)
C14 0.051(3) 0.022(2) 0.029(3) -0.004(2) -0.016(2) -0.016(2)
C15 0.031(3) 0.031(3) 0.032(3) 0.004(2) -0.018(2) -0.012(2)
C16 0.023(2) 0.021(2) 0.022(2) 0.0070(18) -0.0073(19) -0.0026(17)
C17 0.020(2) 0.032(3) 0.043(3) 0.001(2) -0.007(2) 0.0055(19)
C18 0.028(2) 0.022(2) 0.026(3) -0.0016(19) 0.010(2) 0.0018(18)
C19 0.036(3) 0.023(2) 0.015(2) 0.0045(18) 0.004(2) -0.0098(19)
C20 0.038(3) 0.026(3) 0.035(3) 0.009(2) -0.002(2) -0.014(2)
C21 0.034(13) 0.007(9) 0.029(12) 0.005(8) 0.003(9) -0.002(8)
C21B 0.070(8) 0.025(5) 0.057(10) 0.012(5) 0.034(7) 0.016(5)
C22 0.088(12) 0.016(4) 0.050(6) 0.002(4) 0.000(7) 0.012(5)
C22B 0.06(2) 0.025(11) 0.063(19) 0.023(12) 0.001(16) 0.003(13)
Cl1 0.184(3) 0.0714(15) 0.0653(15) -0.0150(12) 0.0011(17) -0.0807(19)
Cl2 0.0752(14) 0.1032(18) 0.0607(13) 0.0043(12) 0.0266(11) 0.0403(13)
C56 0.053(4) 0.041(3) 0.060(4) -0.025(3) 0.014(4) -0.018(3)

loop_
_atom_type_symbol
_atom_type_description
_atom_type_scat_dispersion_real
_atom_type_scat_dispersion_imag
_atom_type_scat_source
C C 0.0033 0.0016 'International Tables Vol C Tables 4.2.6.8 and 6.1.1.4'
H H 0.0000 0.0000 'International Tables Vol C Tables 4.2.6.8 and 6.1.1.4'
B B 0.0013 0.0007 'International Tables Vol C Tables 4.2.6.8 and 6.1.1.4'
Cl Cl 0.1484 0.1585 'International Tables Vol C Tables 4.2.6.8 and 6.1.1.4'
F F 0.0171 0.0103 'International Tables Vol C Tables 4.2.6.8 and 6.1.1.4'
N N 0.0061 0.0033 'International Tables Vol C Tables 4.2.6.8 and 6.1.1.4'
O O 0.0106 0.0060 'International Tables Vol C Tables 4.2.6.8 and 6.1.1.4'
P P 0.1023 0.0942 'International Tables Vol C Tables 4.2.6.8 and 6.1.1.4'
Rh Rh -1.1178 0.9187 'International Tables Vol C Tables 4.2.6.8 and 6.1.1.4'

loop_
_geom_angle_atom_site_label_1
_geom_angle_atom_site_label_2
_geom_angle_atom_site_label_3
_geom_angle
C24 C23 C28 115.4(4)
C24 C23 B1 124.3(4)
C28 C23 B1 120.3(4)
C23 C24 H24 118.7
C25 C24 C23 122.7(4)
C25 C24 H24 118.7
C24 C25 C30 118.3(4)
C26 C25 C24 121.0(4)
C26 C25 C30 120.7(4)
C25 C26 H26 121.3
C25 C26 C27 117.3(4)
C27 C26 H26 121.3
C26 C27 C29 117.9(4)
C28 C27 C26 121.6(4)
C28 C27 C29 120.5(4)
C23 C28 H28 119.0
C27 C28 C23 121.9(4)
C27 C28 H28 119.0
F7 C29 F8 105.5(4)
F7 C29 C27 112.0(4)
F8 C29 C27 111.9(4)
F9 C29 F7 107.2(4)
F9 C29 F8 106.7(4)
F9 C29 C27 113.0(4)
F10 C30 F11 106.5(4)
F10 C30 F12 106.7(4)
F10 C30 C25 112.8(4)
F11 C30 C25 111.9(4)
F12 C30 F11 105.9(4)
F12 C30 C25 112.5(4)
C33 C32 H32 118.8
C33 C32 C37 122.4(4)
C37 C32 H32 118.8
C32 C33 C38 119.2(4)
C34 C33 C32 120.8(4)
C34 C33 C38 119.9(4)
C33 C34 H34 120.8
C33 C34 C35 118.3(4)
C35 C34 H34 120.8
C34 C35 C36 120.6(4)
C34 C35 C39 119.5(4)
C36 C35 C39 119.9(4)
C35 C36 H36 119.0
C37 C36 C35 122.0(4)
C37 C36 H36 119.0
C32 C37 B1 120.7(4)
C36 C37 C32 115.9(4)
C36 C37 B1 123.1(4)
F16 C38 F17 106.6(3)
F16 C38 F18 106.4(3)
F16 C38 C33 113.5(4)
F17 C38 C33 112.2(3)
F18 C38 F17 105.5(4)
F18 C38 C33 112.1(4)
F13 C39 F14 105.5(4)
F13 C39 C35 112.4(4)
F14 C39 C35 112.1(4)
F15 C39 F13 107.4(4)
F15 C39 F14 106.0(4)
F15 C39 C35 112.9(4)
C41 C40 C45 115.8(4)
C41 C40 B1 122.8(4)
C45 C40 B1 121.3(4)
C40 C41 H41 118.9
C42 C41 C40 122.2(4)
C42 C41 H41 118.9
C41 C42 C43 121.3(4)
C41 C42 C47 120.3(4)
C43 C42 C47 118.3(4)
C42 C43 H43 121.4
C44 C43 C42 117.3(4)
C44 C43 H43 121.4
C43 C44 C46 118.2(4)
C45 C44 C43 121.5(4)
C45 C44 C46 120.3(4)
C40 C45 H45 119.0
C44 C45 C40 121.9(4)
C44 C45 H45 119.0
F4 C46 F5 107.8(5)
F4 C46 F6 107.1(4)
F4 C46 C44 113.3(4)
F5 C46 C44 112.0(4)
F6 C46 F5 104.1(4)
F6 C46 C44 112.0(4)
F1 C47 F2 107.1(5)
F1 C47 F3 105.4(4)
F1 C47 C42 112.2(4)
F2 C47 F3 105.5(4)
F2 C47 C42 112.8(4)
F3 C47 C42 113.3(4)
C49 C48 C53 115.9(4)
C49 C48 B1 125.3(4)
C53 C48 B1 118.7(4)
C48 C49 H49 119.3
C48 C49 C50 121.4(4)
C50 C49 H49 119.3
C49 C50 C55 119.5(4)
C51 C50 C49 121.7(4)
C51 C50 C55 118.7(4)
C50 C51 H51 121.1
C50 C51 C52 117.8(4)
C52 C51 H51 121.1
C51 C52 C54 119.9(4)
C53 C52 C51 120.8(4)
C53 C52 C54 119.3(4)
C48 C53 H53 118.8
C52 C53 C48 122.3(4)
C52 C53 H53 118.8
F22 C54 F24 98.8(11)
F22 C54 C52 114.0(6)
F23 C54 F25 110.6(8)
F23 C54 F27 111.0(8)
F23 C54 C52 114.3(6)
F24 C54 C52 112.2(7)
F25 C54 F27 99.2(7)
F25 C54 C52 111.6(6)
F26 C54 F22 111.5(12)
F26 C54 F24 101.8(12)
F26 C54 C52 116.5(9)
F27 C54 C52 109.1(5)
F19 C55 C50 111.5(5)
F20 C55 F19 103.6(4)
F20 C55 C50 112.3(5)
F21 C55 F19 105.2(6)
F21 C55 F20 108.0(5)
F21 C55 C50 115.3(4)
C37 B1 C23 105.2(3)
C40 B1 C23 111.8(3)
C40 B1 C37 111.1(3)
C48 B1 C23 110.0(3)
C48 B1 C37 114.5(3)
C48 B1 C40 104.3(3)
O1 Rh1 P1 34.89(10)
O1 Rh1 C1 124.20(16)
O1 Rh1 C2 106.08(15)
O1 Rh1 C3 119.15(15)
O1 Rh1 C4 155.11(16)
O1 Rh1 C5 162.20(16)
N1 Rh1 P1 37.15(11)
N1 Rh1 O1 72.03(14)
N1 Rh1 C1 136.75(17)
N1 Rh1 C2 174.14(17)
N1 Rh1 C3 147.08(19)
N1 Rh1 C4 117.97(17)
N1 Rh1 C5 113.67(16)
C1 Rh1 P1 142.97(13)
C1 Rh1 C2 39.61(17)
C1 Rh1 C3 65.76(18)
C1 Rh1 C4 65.89(17)
C1 Rh1 C5 39.85(18)
C2 Rh1 P1 140.77(12)
C3 Rh1 P1 144.19(12)
C3 Rh1 C2 38.72(17)
C4 Rh1 P1 148.83(12)
C4 Rh1 C2 66.08(17)
C4 Rh1 C3 39.93(17)
C5 Rh1 P1 147.95(13)
C5 Rh1 C2 66.44(17)
C5 Rh1 C3 65.96(17)
C5 Rh1 C4 38.66(17)
O1 P1 Rh1 52.23(13)
O1 P1 O2 111.6(2)
O1 P1 O3 116.1(2)
O1 P1 N1 100.7(2)
O2 P1 Rh1 128.97(16)
O2 P1 N1 116.3(2)
O3 P1 Rh1 127.93(14)
O3 P1 O2 103.0(2)
O3 P1 N1 109.7(2)
N1 P1 Rh1 48.49(15)
P1 O1 Rh1 92.88(16)
P1 O2 C21 114.3(16)
C21B O2 P1 125.9(10)
C19 O3 P1 124.7(3)
P1 N1 Rh1 94.36(19)
C11 N1 Rh1 130.9(3)
C11 N1 P1 134.5(3)
C2 C1 Rh1 71.3(3)
C2 C1 C7 125.9(4)
C5 C1 Rh1 70.2(3)
C5 C1 C2 108.1(4)
C5 C1 C7 126.0(4)
C7 C1 Rh1 123.7(4)
C1 C2 Rh1 69.1(3)
C1 C2 C8 126.5(4)
C3 C2 Rh1 70.1(3)
C3 C2 C1 107.3(4)
C3 C2 C8 126.0(4)
C8 C2 Rh1 123.1(3)
C2 C3 Rh1 71.2(3)
C2 C3 C4 108.4(4)
C2 C3 C9 126.7(4)
C4 C3 Rh1 69.8(3)
C4 C3 C9 124.9(4)
C9 C3 Rh1 125.3(3)
C3 C4 Rh1 70.3(3)
C3 C4 C10 124.8(4)
C5 C4 Rh1 70.5(3)
C5 C4 C3 108.1(4)
C5 C4 C10 127.1(4)
C10 C4 Rh1 125.5(3)
C1 C5 Rh1 69.9(2)
C1 C5 C6 125.9(4)
C4 C5 Rh1 70.9(2)
C4 C5 C1 108.1(4)
C4 C5 C6 126.0(4)
C6 C5 Rh1 125.4(3)
C5 C6 H6A 109.5
C5 C6 H6B 109.5
C5 C6 H6C 109.5
H6A C6 H6B 109.5
H6A C6 H6C 109.5
H6B C6 H6C 109.5
C1 C7 H7A 109.5
C1 C7 H7B 109.5
C1 C7 H7C 109.5
H7A C7 H7B 109.5
H7A C7 H7C 109.5
H7B C7 H7C 109.5
C2 C8 H8A 109.5
C2 C8 H8B 109.5
C2 C8 H8C 109.5
H8A C8 H8B 109.5
H8A C8 H8C 109.5
H8B C8 H8C 109.5
C3 C9 H9A 109.5
C3 C9 H9B 109.5
C3 C9 H9C 109.5
H9A C9 H9B 109.5
H9A C9 H9C 109.5
H9B C9 H9C 109.5
C4 C10 H10A 109.5
C4 C10 H10B 109.5
C4 C10 H10C 109.5
H10A C10 H10B 109.5
H10A C10 H10C 109.5
H10B C10 H10C 109.5
C12 C11 N1 119.6(4)
C12 C11 C16 120.7(4)
C16 C11 N1 119.6(4)
C11 C12 C18 121.3(4)
C13 C12 C11 118.3(5)
C13 C12 C18 120.4(5)
C12 C13 H13 119.4
C14 C13 C12 121.1(5)
C14 C13 H13 119.4
C13 C14 H14 119.8
C13 C14 C15 120.3(5)
C15 C14 H14 119.8
C14 C15 H15 119.8
C14 C15 C16 120.3(5)
C16 C15 H15 119.8
C11 C16 C17 121.0(4)
C15 C16 C11 119.1(5)
C15 C16 C17 119.9(5)
C16 C17 H17A 109.5
C16 C17 H17B 109.5
C16 C17 H17C 109.5
H17A C17 H17B 109.5
H17A C17 H17C 109.5
H17B C17 H17C 109.5
C12 C18 H18A 109.5
C12 C18 H18B 109.5
C12 C18 H18C 109.5
H18A C18 H18B 109.5
H18A C18 H18C 109.5
H18B C18 H18C 109.5
O3 C19 H19A 109.3
O3 C19 H19B 109.3
O3 C19 C20 111.6(4)
H19A C19 H19B 108.0
C20 C19 H19A 109.3
C20 C19 H19B 109.3
C19 C20 H20A 109.5
C19 C20 H20B 109.5
C19 C20 H20C 109.5
H20A C20 H20B 109.5
H20A C20 H20C 109.5
H20B C20 H20C 109.5
O2 C21 H21A 110.8
O2 C21 H21B 110.8
H21A C21 H21B 108.8
C22B C21 O2 105(3)
C22B C21 H21A 110.8
C22B C21 H21B 110.8
O2 C21B H21C 109.2
O2 C21B H21D 109.2
H21C C21B H21D 107.9
C22 C21B O2 111.9(11)
C22 C21B H21C 109.2
C22 C21B H21D 109.2
C21B C22 H22A 109.5
C21B C22 H22B 109.5
C21B C22 H22C 109.5
H22A C22 H22B 109.5
H22A C22 H22C 109.5
H22B C22 H22C 109.5
C21 C22B H22D 109.5
C21 C22B H22E 109.5
C21 C22B H22F 109.5
H22D C22B H22E 109.5
H22D C22B H22F 109.5
H22E C22B H22F 109.5
Cl1 C56 Cl2 115.3(4)
Cl1 C56 H56A 108.5
Cl1 C56 H56B 108.5
Cl2 C56 H56A 108.5
Cl2 C56 H56B 108.5
H56A C56 H56B 107.5

loop_
_geom_bond_atom_site_label_1
_geom_bond_atom_site_label_2
_geom_bond_distance
F1 C47 1.325(6)
F2 C47 1.330(6)
F3 C47 1.334(6)
F4 C46 1.310(6)
F5 C46 1.337(6)
F6 C46 1.331(6)
F7 C29 1.340(5)
F8 C29 1.354(6)
F9 C29 1.335(6)
F10 C30 1.335(6)
F11 C30 1.345(6)
F12 C30 1.335(6)
F13 C39 1.343(6)
F14 C39 1.351(6)
F15 C39 1.339(5)
F16 C38 1.339(5)
F17 C38 1.348(5)
F18 C38 1.346(5)
F19 C55 1.343(7)
F20 C55 1.321(7)
F21 C55 1.299(7)
F22 C54 1.339(12)
F23 C54 1.210(9)
F24 C54 1.394(14)
F25 C54 1.340(10)
F26 C54 1.226(15)
F27 C54 1.381(8)
C23 C24 1.396(6)
C23 C28 1.413(6)
C23 B1 1.647(6)
C24 H24 0.9500
C24 C25 1.393(6)
C25 C26 1.388(6)
C25 C30 1.499(6)
C26 H26 0.9500
C26 C27 1.394(6)
C27 C28 1.385(6)
C27 C29 1.507(6)
C28 H28 0.9500
C32 H32 0.9500
C32 C33 1.390(6)
C32 C37 1.409(6)
C33 C34 1.385(6)
C33 C38 1.497(6)
C34 H34 0.9500
C34 C35 1.387(6)
C35 C36 1.410(6)
C35 C39 1.489(6)
C36 H36 0.9500
C36 C37 1.389(6)
C37 B1 1.645(6)
C40 C41 1.401(6)
C40 C45 1.404(6)
C40 B1 1.642(6)
C41 H41 0.9500
C41 C42 1.386(6)
C42 C43 1.393(6)
C42 C47 1.499(6)
C43 H43 0.9500
C43 C44 1.389(6)
C44 C45 1.387(6)
C44 C46 1.515(6)
C45 H45 0.9500
C48 C49 1.398(6)
C48 C53 1.410(6)
C48 B1 1.640(6)
C49 H49 0.9500
C49 C50 1.402(6)
C50 C51 1.375(7)
C50 C55 1.497(6)
C51 H51 0.9500
C51 C52 1.396(7)
C52 C53 1.385(6)
C52 C54 1.514(7)
C53 H53 0.9500
Rh1 P1 2.6641(12)
Rh1 O1 2.109(3)
Rh1 N1 2.001(4)
Rh1 C1 2.122(5)
Rh1 C2 2.153(4)
Rh1 C3 2.139(5)
Rh1 C4 2.132(4)
Rh1 C5 2.127(4)
P1 O1 1.526(4)
P1 O2 1.560(4)
P1 O3 1.557(4)
P1 N1 1.614(4)
O2 C21 1.58(5)
O2 C21B 1.440(16)
O3 C19 1.465(5)
N1 C11 1.419(6)
C1 C2 1.449(6)
C1 C5 1.448(7)
C1 C7 1.492(7)
C2 C3 1.423(7)
C2 C8 1.499(6)
C3 C4 1.458(6)
C3 C9 1.498(7)
C4 C5 1.410(6)
C4 C10 1.500(6)
C5 C6 1.505(6)
C6 H6A 0.9800
C6 H6B 0.9800
C6 H6C 0.9800
C7 H7A 0.9800
C7 H7B 0.9800
C7 H7C 0.9800
C8 H8A 0.9800
C8 H8B 0.9800
C8 H8C 0.9800
C9 H9A 0.9800
C9 H9B 0.9800
C9 H9C 0.9800
C10 H10A 0.9800
C10 H10B 0.9800
C10 H10C 0.9800
C11 C12 1.402(7)
C11 C16 1.403(7)
C12 C13 1.401(7)
C12 C18 1.492(7)
C13 H13 0.9500
C13 C14 1.375(9)
C14 H14 0.9500
C14 C15 1.385(9)
C15 H15 0.9500
C15 C16 1.395(7)
C16 C17 1.509(7)
C17 H17A 0.9800
C17 H17B 0.9800
C17 H17C 0.9800
C18 H18A 0.9800
C18 H18B 0.9800
C18 H18C 0.9800
C19 H19A 0.9900
C19 H19B 0.9900
C19 C20 1.495(7)
C20 H20A 0.9800
C20 H20B 0.9800
C20 H20C 0.9800
C21 H21A 0.9900
C21 H21B 0.9900
C21 C22B 1.49(5)
C21B H21C 0.9900
C21B H21D 0.9900
C21B C22 1.429(16)
C22 H22A 0.9800
C22 H22B 0.9800
C22 H22C 0.9800
C22B H22D 0.9800
C22B H22E 0.9800
C22B H22F 0.9800
Cl1 C56 1.706(7)
Cl2 C56 1.746(8)
C56 H56A 0.9900
C56 H56B 0.9900

loop_
_geom_torsion_atom_site_label_1
_geom_torsion_atom_site_label_2
_geom_torsion_atom_site_label_3
_geom_torsion_atom_site_label_4
_geom_torsion
C23 C24 C25 C26 0.0(7)
C23 C24 C25 C30 -179.6(4)
C24 C23 C28 C27 1.8(6)
C24 C23 B1 C37 105.8(5)
C24 C23 B1 C40 -133.5(4)
C24 C23 B1 C48 -18.1(6)
C24 C25 C26 C27 1.7(7)
C24 C25 C30 F10 175.1(4)
C24 C25 C30 F11 -64.8(6)
C24 C25 C30 F12 54.3(6)
C25 C26 C27 C28 -1.6(7)
C25 C26 C27 C29 178.7(4)
C26 C25 C30 F10 -4.5(7)
C26 C25 C30 F11 115.6(5)
C26 C25 C30 F12 -125.3(5)
C26 C27 C28 C23 -0.1(7)
C26 C27 C29 F7 48.2(6)
C26 C27 C29 F8 -70.0(5)
C26 C27 C29 F9 169.5(4)
C28 C23 C24 C25 -1.8(7)
C28 C23 B1 C37 -73.3(5)
C28 C23 B1 C40 47.4(5)
C28 C23 B1 C48 162.8(4)
C28 C27 C29 F7 -131.4(5)
C28 C27 C29 F8 110.3(5)
C28 C27 C29 F9 -10.1(6)
C29 C27 C28 C23 179.5(4)
C30 C25 C26 C27 -178.7(4)
C32 C33 C34 C35 1.2(6)
C32 C33 C38 F16 -163.3(4)
C32 C33 C38 F17 -42.4(6)
C32 C33 C38 F18 76.1(5)
C32 C37 B1 C23 97.4(4)
C32 C37 B1 C40 -23.8(5)
C32 C37 B1 C48 -141.6(4)
C33 C32 C37 C36 -1.2(6)
C33 C32 C37 B1 -175.0(4)
C33 C34 C35 C36 -0.5(6)
C33 C34 C35 C39 179.2(4)
C34 C33 C38 F16 19.4(6)
C34 C33 C38 F17 140.3(4)
C34 C33 C38 F18 -101.2(5)
C34 C35 C36 C37 -1.2(7)
C34 C35 C39 F13 -128.1(5)
C34 C35 C39 F14 113.3(5)
C34 C35 C39 F15 -6.4(6)
C35 C36 C37 C32 2.0(6)
C35 C36 C37 B1 175.6(4)
C36 C35 C39 F13 51.5(6)
C36 C35 C39 F14 -67.0(6)
C36 C35 C39 F15 173.2(4)
C36 C37 B1 C23 -75.9(5)
C36 C37 B1 C40 162.9(4)
C36 C37 B1 C48 45.0(5)
C37 C32 C33 C34 -0.3(6)
C37 C32 C33 C38 -177.6(4)
C38 C33 C34 C35 178.5(4)
C39 C35 C36 C37 179.2(4)
C40 C41 C42 C43 2.0(7)
C40 C41 C42 C47 178.1(4)
C41 C40 C45 C44 -2.6(6)
C41 C40 B1 C23 21.8(5)
C41 C40 B1 C37 139.1(4)
C41 C40 B1 C48 -97.0(4)
C41 C42 C43 C44 -2.7(6)
C41 C42 C47 F1 27.0(7)
C41 C42 C47 F2 -94.0(5)
C41 C42 C47 F3 146.3(4)
C42 C43 C44 C45 0.8(6)
C42 C43 C44 C46 -177.6(4)
C43 C42 C47 F1 -156.9(5)
C43 C42 C47 F2 82.1(6)
C43 C42 C47 F3 -37.6(6)
C43 C44 C45 C40 2.0(7)
C43 C44 C46 F4 -163.0(5)
C43 C44 C46 F5 74.8(5)
C43 C44 C46 F6 -41.7(6)
C45 C40 C41 C42 0.6(6)
C45 C40 B1 C23 -162.8(4)
C45 C40 B1 C37 -45.5(5)
C45 C40 B1 C48 78.4(4)
C45 C44 C46 F4 18.6(7)
C45 C44 C46 F5 -103.6(5)
C45 C44 C46 F6 139.9(4)
C46 C44 C45 C40 -179.7(4)
C47 C42 C43 C44 -178.8(4)
C48 C49 C50 C51 -0.2(7)
C48 C49 C50 C55 -178.3(5)
C49 C48 C53 C52 -1.8(7)
C49 C48 B1 C23 133.5(4)
C49 C48 B1 C37 15.3(6)
C49 C48 B1 C40 -106.4(5)
C49 C50 C51 C52 -1.6(7)
C49 C50 C55 F19 -140.0(5)
C49 C50 C55 F20 104.2(6)
C49 C50 C55 F21 -20.1(8)
C50 C51 C52 C53 1.6(7)
C50 C51 C52 C54 178.5(5)
C51 C50 C55 F19 41.7(7)
C51 C50 C55 F20 -74.0(7)
C51 C50 C55 F21 161.7(6)
C51 C52 C53 C48 0.1(7)
C51 C52 C54 F22 -21.7(13)
C51 C52 C54 F23 -89.6(11)
C51 C52 C54 F24 -132.9(11)
C51 C52 C54 F25 143.9(7)
C51 C52 C54 F26 110.3(14)
C51 C52 C54 F27 35.3(8)
C53 C48 C49 C50 1.8(6)
C53 C48 B1 C23 -49.6(5)
C53 C48 B1 C37 -167.9(4)
C53 C48 B1 C40 70.5(5)
C53 C52 C54 F22 155.3(12)
C53 C52 C54 F23 87.4(11)
C53 C52 C54 F24 44.1(12)
C53 C52 C54 F25 -39.1(9)
C53 C52 C54 F26 -72.7(14)
C53 C52 C54 F27 -147.8(7)
C54 C52 C53 C48 -176.8(4)
C55 C50 C51 C52 176.6(5)
B1 C23 C24 C25 179.1(4)
B1 C23 C28 C27 -179.0(4)
B1 C40 C41 C42 176.3(4)
B1 C40 C45 C44 -178.4(4)
B1 C48 C49 C50 178.8(4)
B1 C48 C53 C52 -179.0(4)
Rh1 P1 O2 C21 -24.1(17)
Rh1 P1 O2 C21B -28.5(11)
Rh1 P1 O3 C19 149.4(3)
Rh1 P1 N1 C11 175.2(6)
Rh1 N1 C11 C12 86.3(5)
Rh1 N1 C11 C16 -89.7(5)
Rh1 C1 C2 C3 -59.9(3)
Rh1 C1 C2 C8 116.3(5)
Rh1 C1 C5 C4 60.9(3)
Rh1 C1 C5 C6 -119.8(5)
Rh1 C2 C3 C4 -60.1(3)
Rh1 C2 C3 C9 120.5(5)
Rh1 C3 C4 C5 -60.6(3)
Rh1 C3 C4 C10 120.1(5)
Rh1 C4 C5 C1 -60.3(3)
Rh1 C4 C5 C6 120.4(5)
P1 O2 C21 C22B -167(3)
P1 O2 C21B C22 -140.3(17)
P1 O3 C19 C20 -70.4(6)
P1 N1 C11 C12 -87.4(6)
P1 N1 C11 C16 96.6(6)
O1 P1 O2 C21 34.1(17)
O1 P1 O2 C21B 29.7(11)
O1 P1 O3 C19 88.3(4)
O1 P1 N1 Rh1 -0.8(2)
O1 P1 N1 C11 174.5(5)
O2 P1 O1 Rh1 -123.30(19)
O2 P1 O3 C19 -33.9(4)
O2 P1 N1 Rh1 120.0(2)
O2 P1 N1 C11 -64.8(5)
O3 P1 O1 Rh1 119.11(18)
O3 P1 O2 C21 159.3(17)
O3 P1 O2 C21B 154.9(11)
O3 P1 N1 Rh1 -123.67(19)
O3 P1 N1 C11 51.6(5)
N1 P1 O1 Rh1 0.7(2)
N1 P1 O2 C21 -80.7(17)
N1 P1 O2 C21B -85.1(11)
N1 P1 O3 C19 -158.4(4)
N1 C11 C12 C13 -176.6(4)
N1 C11 C12 C18 3.4(7)
N1 C11 C16 C15 175.5(4)
N1 C11 C16 C17 -5.2(7)
C1 C2 C3 Rh1 59.3(3)
C1 C2 C3 C4 -0.9(5)
C1 C2 C3 C9 179.8(5)
C2 C1 C5 Rh1 -61.6(3)
C2 C1 C5 C4 -0.8(5)
C2 C1 C5 C6 178.6(4)
C2 C3 C4 Rh1 61.0(3)
C2 C3 C4 C5 0.4(5)
C2 C3 C4 C10 -178.9(4)
C3 C4 C5 Rh1 60.5(3)
C3 C4 C5 C1 0.2(5)
C3 C4 C5 C6 -179.1(4)
C5 C1 C2 Rh1 60.9(3)
C5 C1 C2 C3 1.0(5)
C5 C1 C2 C8 177.3(4)
C7 C1 C2 Rh1 -118.6(5)
C7 C1 C2 C3 -178.6(5)
C7 C1 C2 C8 -2.3(8)
C7 C1 C5 Rh1 117.9(5)
C7 C1 C5 C4 178.8(5)
C7 C1 C5 C6 -1.8(8)
C8 C2 C3 Rh1 -117.0(5)
C8 C2 C3 C4 -177.2(4)
C8 C2 C3 C9 3.5(8)
C9 C3 C4 Rh1 -119.6(5)
C9 C3 C4 C5 179.8(4)
C9 C3 C4 C10 0.5(7)
C10 C4 C5 Rh1 -120.3(5)
C10 C4 C5 C1 179.5(4)
C10 C4 C5 C6 0.1(8)
C11 C12 C13 C14 0.7(8)
C12 C11 C16 C15 -0.5(7)
C12 C11 C16 C17 178.8(5)
C12 C13 C14 C15 0.4(9)
C13 C14 C15 C16 -1.6(9)
C14 C15 C16 C11 1.6(8)
C14 C15 C16 C17 -177.7(5)
C16 C11 C12 C13 -0.6(7)
C16 C11 C12 C18 179.3(4)
C18 C12 C13 C14 -179.3(5)
